data_4131776
loop_
_publ_author_name
'Schwamm, Ryan J.'
'Lein, Matthias'
'Coles, Martyn P.'
'Fitchett, Christopher M.'

_publ_section_title
;
 Bismuth(III) Complex of the [S<sub>4</sub>]<sup>&#x2022;-</sup> Radical
 Anion: Dimer Formation via Pancake Bonds.
;
_journal_issue 46
_journal_name_full 'Journal of the American Chemical Society'
_journal_page_first 16490
_journal_page_last 16493
_journal_paper_doi 10.1021/jacs.7b10454
_journal_volume 139
_journal_year 2017
_chemical_formula_moiety 'C76 H78 N2 O Pb Si2, 2(C4 H10 O)'
_chemical_formula_sum 'C84 H98 N2 O3 Pb Si2'
_chemical_formula_weight 1447.01
_space_group_IT_number 2
_space_group_name_Hall '-P 1'
_space_group_name_H-M_alt 'P -1'
_symmetry_cell_setting triclinic
_symmetry_Int_Tables_number 2
_symmetry_space_group_name_Hall '-P 1'
_symmetry_space_group_name_H-M 'P -1'
_atom_sites_solution_hydrogens geom
_audit_conform_dict_location ftp://ftp.iucr.org/pub/cif_core.dic
_audit_conform_dict_name cif_core.dic
_audit_conform_dict_version 2.4.3
_audit_creation_date 2017-09-21T14:17:21-00:00
_audit_creation_method 'WinGX routine CIF_UPDATE'
_cell_angle_alpha 103.0090(19)
_cell_angle_beta 97.9369(18)
_cell_angle_gamma 99.1671(19)
_cell_formula_units_Z 2
_cell_length_a 9.9952(2)
_cell_length_b 18.9141(4)
_cell_length_c 20.7293(4)
_cell_measurement_reflns_used 18613
_cell_measurement_temperature 120.01(10)
_cell_measurement_theta_max 29.125
_cell_measurement_theta_min 3.785
_cell_measurement_wavelength 0.71073
_cell_volume 3707.38(14)
_computing_cell_refinement 'CrysAlisPro 1.171.38.46 (Rigaku OD, 2015)'
_computing_data_collection 'CrysAlisPro 1.171.38.46 (Rigaku OD, 2015)'
_computing_data_reduction 'CrysAlisPro 1.171.38.46 (Rigaku OD, 2015)'
_computing_molecular_graphics 'Ortep for Windows (Farrugia, 2012)'
_computing_publication_material 'WinGX publication routines (Farrugia, 2012)'
_computing_structure_refinement 'SHELXL-2014/6 (Sheldrick, 2014)'
_diffrn_ambient_temperature 120.01(10)
_diffrn_detector 'CCD plate'
_diffrn_detector_area_resol_mean 8.0856
_diffrn_measured_fraction_theta_full 0.9978
_diffrn_measured_fraction_theta_max 0.9978
_diffrn_measurement_device 'four-circle diffractometer'
_diffrn_measurement_device_type 'SuperNova, Dual, Cu at zero, EosS2'
_diffrn_measurement_method '\w scans'
_diffrn_orient_matrix_type 'CrysAlisPro convention (1999,Acta A55,543-557)'
_diffrn_orient_matrix_UB_11 0.0429145
_diffrn_orient_matrix_UB_12 0.0273513
_diffrn_orient_matrix_UB_13 0.0273483
_diffrn_orient_matrix_UB_21 0.0072013
_diffrn_orient_matrix_UB_22 -0.0272817
_diffrn_orient_matrix_UB_23 0.0180673
_diffrn_orient_matrix_UB_31 0.0587215
_diffrn_orient_matrix_UB_32 -0.0070018
_diffrn_orient_matrix_UB_33 -0.0141653
_diffrn_radiation_monochromator mirror
_diffrn_radiation_probe x-ray
_diffrn_radiation_type 'Mo K\a'
_diffrn_radiation_wavelength 0.71073
_diffrn_reflns_av_R_equivalents 0.0293
_diffrn_reflns_av_unetI/netI 0.0467
_diffrn_reflns_Laue_measured_fraction_full 0.998
_diffrn_reflns_Laue_measured_fraction_max 0.998
_diffrn_reflns_limit_h_max 12
_diffrn_reflns_limit_h_min -11
_diffrn_reflns_limit_k_max 23
_diffrn_reflns_limit_k_min -23
_diffrn_reflns_limit_l_max 25
_diffrn_reflns_limit_l_min -25
_diffrn_reflns_number 35896
_diffrn_reflns_point_group_measured_fraction_full 0.998
_diffrn_reflns_point_group_measured_fraction_max 0.998
_diffrn_reflns_theta_full 26.3154
_diffrn_reflns_theta_max 26.3725
_diffrn_reflns_theta_min 3.2775
_diffrn_source 'micro-focus sealed X-ray tube'
_exptl_absorpt_coefficient_mu 2.343
_exptl_absorpt_correction_T_max 1
_exptl_absorpt_correction_T_min 0.646
_exptl_absorpt_correction_type gaussian
_exptl_absorpt_process_details
;
        CrysAlisPro 1.171.38.46 (Rigaku Oxford Diffraction, 2015)
Numerical absorption correction based on gaussian integration over
                        a multifaceted crystal model
        Empirical absorption correction using spherical harmonics,
 implemented in SCALE3 ABSPACK scaling algorithm.
;
_exptl_crystal_colour 'pale yellow'
_exptl_crystal_density_diffrn 1.296
_exptl_crystal_density_method 'not measured'
_exptl_crystal_description rhombohedral
_exptl_crystal_F_000 1500.0
_exptl_crystal_size_max 0.165
_exptl_crystal_size_mid 0.155
_exptl_crystal_size_min 0.064
_refine_diff_density_max 1.725
_refine_diff_density_min -0.682
_refine_diff_density_rms 0.089
_refine_ls_extinction_method none
_refine_ls_goodness_of_fit_ref 1.005
_refine_ls_hydrogen_treatment constr
_refine_ls_matrix_type full
_refine_ls_number_constraints 0
_refine_ls_number_parameters 835
_refine_ls_number_reflns 15137
_refine_ls_number_restraints 0
_refine_ls_restrained_S_all 1.005
_refine_ls_R_factor_all 0.0338
_refine_ls_R_factor_gt 0.0288
_refine_ls_shift/su_max 0.006
_refine_ls_shift/su_mean 0
_refine_ls_structure_factor_coef Fsqd
_refine_ls_weighting_details 'w=1/[\s^2^(Fo^2^)+(0.0390P)^2^+2.0922P] where P=(Fo^2^+2Fc^2^)/3'
_refine_ls_weighting_scheme calc
_refine_ls_wR_factor_gt 0.0688
_refine_ls_wR_factor_ref 0.0713
_reflns_number_gt 13865
_reflns_number_total 15137
_reflns_threshold_expression 'I > 2\s(I)'
_cod_data_source_file ja7b10454_si_002.cif
_cod_data_source_block Pb-P-bar-1
_cod_database_code 4131776

loop_
_symmetry_equiv_pos_as_xyz
'x, y, z'
'-x, -y, -z'

loop_
_atom_site_label
_atom_site_type_symbol
_atom_site_fract_x
_atom_site_fract_y
_atom_site_fract_z
_atom_site_U_iso_or_equiv
_atom_site_adp_type
_atom_site_occupancy
_atom_site_calc_flag
_atom_site_disorder_assembly
_atom_site_disorder_group
Pb Pb 0.80379(2) 0.81748(2) 0.73939(2) 0.01321(4) Uani 1 d . .
Si1 Si 0.47261(8) 0.69791(4) 0.70288(4) 0.01362(15) Uani 1 d . .
Si2 Si 0.50857(7) 0.85852(4) 0.77822(4) 0.01293(15) Uani 1 d . .
O1 O 0.43233(18) 0.77987(10) 0.72326(9) 0.0148(4) Uani 1 d . .
O2 O 0.3172(3) 0.37508(16) 0.81102(15) 0.0533(7) Uani 1 d . .
N1 N 0.6482(2) 0.71111(12) 0.70678(11) 0.0129(4) Uani 1 d . .
N2 N 0.6512(2) 0.89494(12) 0.75150(11) 0.0129(4) Uani 1 d . .
C1 C 0.7082(3) 0.64835(14) 0.68389(13) 0.0137(5) Uani 1 d . .
C2 C 0.7538(3) 0.60671(15) 0.72826(13) 0.0150(5) Uani 1 d . .
C3 C 0.8095(3) 0.54535(15) 0.70450(14) 0.0169(6) Uani 1 d . .
H3 H 0.8355 0.5168 0.7347 0.02 Uiso 1 calc . .
C4 C 0.8289(3) 0.52397(15) 0.63825(14) 0.0161(6) Uani 1 d . .
C5 C 0.7904(3) 0.56745(15) 0.59578(14) 0.0162(6) Uani 1 d . .
H5 H 0.8045 0.5548 0.5505 0.019 Uiso 1 calc . .
C6 C 0.7320(3) 0.62880(14) 0.61712(13) 0.0134(5) Uani 1 d . .
C7 C 0.7660(3) 0.63725(15) 0.80383(13) 0.0162(6) Uani 1 d . .
H7 H 0.6835 0.6598 0.8108 0.019 Uiso 1 calc . .
C8 C 0.8922(3) 0.69986(16) 0.82823(13) 0.0165(6) Uani 1 d . .
C9 C 0.8934(3) 0.75921(17) 0.88277(14) 0.0208(6) Uani 1 d . .
H9 H 0.8158 0.76 0.9045 0.025 Uiso 1 calc . .
C10 C 1.0063(3) 0.81677(18) 0.90546(15) 0.0281(7) Uani 1 d . .
H10 H 1.0056 0.8566 0.9426 0.034 Uiso 1 calc . .
C11 C 1.1200(3) 0.81675(18) 0.87451(16) 0.0293(7) Uani 1 d . .
H11 H 1.1966 0.8569 0.8896 0.035 Uiso 1 calc . .
C12 C 1.1220(3) 0.75793(18) 0.82136(15) 0.0256(7) Uani 1 d . .
H12 H 1.2008 0.7572 0.8005 0.031 Uiso 1 calc . .
C13 C 1.0092(3) 0.70020(16) 0.79857(14) 0.0207(6) Uani 1 d . .
H13 H 1.0115 0.6601 0.762 0.025 Uiso 1 calc . .
C14 C 0.7668(3) 0.57926(16) 0.84434(14) 0.0200(6) Uani 1 d . .
C15 C 0.8809(4) 0.5780(2) 0.8892(2) 0.0550(12) Uani 1 d . .
H15 H 0.9629 0.6137 0.8953 0.066 Uiso 1 calc . .
C16 C 0.8767(5) 0.5242(3) 0.9258(3) 0.0759(17) Uani 1 d . .
H16 H 0.9569 0.523 0.9557 0.091 Uiso 1 calc . .
C17 C 0.7599(5) 0.4738(2) 0.9193(2) 0.0533(11) Uani 1 d . .
H17 H 0.757 0.4388 0.9458 0.064 Uiso 1 calc . .
C18 C 0.6452(4) 0.47377(19) 0.87384(18) 0.0367(8) Uani 1 d . .
H18 H 0.5632 0.438 0.868 0.044 Uiso 1 calc . .
C19 C 0.6506(3) 0.52618(18) 0.83684(17) 0.0310(7) Uani 1 d . .
H19 H 0.5716 0.5255 0.8053 0.037 Uiso 1 calc . .
C20 C 0.9049(3) 0.46087(16) 0.61534(15) 0.0213(6) Uani 1 d . .
C21 C 1.0571(4) 0.4946(2) 0.6286(3) 0.0757(18) Uani 1 d . .
H21A H 1.1083 0.4565 0.6114 0.114 Uiso 1 calc . .
H21B H 1.0895 0.5146 0.6772 0.114 Uiso 1 calc . .
H21C H 1.0719 0.5346 0.6058 0.114 Uiso 1 calc . .
C22 C 0.8768(6) 0.4008(2) 0.6519(2) 0.0627(15) Uani 1 d . .
H22A H 0.777 0.3848 0.6477 0.094 Uiso 1 calc . .
H22B H 0.9186 0.4201 0.6996 0.094 Uiso 1 calc . .
H22C H 0.9164 0.3586 0.6321 0.094 Uiso 1 calc . .
C23 C 0.8598(5) 0.4251(2) 0.54053(18) 0.0465(10) Uani 1 d . .
H23A H 0.8826 0.4619 0.5151 0.07 Uiso 1 calc . .
H23B H 0.7601 0.4062 0.5306 0.07 Uiso 1 calc . .
H23C H 0.9076 0.3841 0.5276 0.07 Uiso 1 calc . .
C24 C 0.7153(3) 0.68231(14) 0.57277(13) 0.0134(5) Uani 1 d . .
H24 H 0.6314 0.7026 0.5821 0.016 Uiso 1 calc . .
C25 C 0.8364(3) 0.74769(15) 0.59631(13) 0.0151(5) Uani 1 d . .
C26 C 0.9695(3) 0.74037(16) 0.61884(14) 0.0182(6) Uani 1 d . .
H26 H 0.9886 0.6925 0.6176 0.022 Uiso 1 calc . .
C27 C 1.0750(3) 0.80203(17) 0.64318(15) 0.0221(6) Uani 1 d . .
H27 H 1.1657 0.796 0.658 0.027 Uiso 1 calc . .
C28 C 1.0492(3) 0.87229(17) 0.64607(15) 0.0218(6) Uani 1 d . .
H28 H 1.1214 0.9144 0.664 0.026 Uiso 1 calc . .
C29 C 0.9175(3) 0.88079(16) 0.62271(15) 0.0215(6) Uani 1 d . .
H29 H 0.8994 0.9288 0.6238 0.026 Uiso 1 calc . .
C30 C 0.8116(3) 0.81881(15) 0.59759(14) 0.0172(6) Uani 1 d . .
H30 H 0.7216 0.8248 0.5812 0.021 Uiso 1 calc . .
C31 C 0.6904(3) 0.64780(15) 0.49689(13) 0.0162(6) Uani 1 d . .
C32 C 0.5787(3) 0.58992(16) 0.46787(14) 0.0211(6) Uani 1 d . .
H32 H 0.5251 0.5691 0.496 0.025 Uiso 1 calc . .
C33 C 0.5442(3) 0.56202(18) 0.39843(15) 0.0266(7) Uani 1 d . .
H33 H 0.4682 0.5221 0.3795 0.032 Uiso 1 calc . .
C34 C 0.6206(3) 0.59230(19) 0.35695(15) 0.0294(7) Uani 1 d . .
H34 H 0.596 0.5743 0.3094 0.035 Uiso 1 calc . .
C35 C 0.7326(3) 0.64885(18) 0.38537(15) 0.0259(7) Uani 1 d . .
H35 H 0.7867 0.6692 0.3572 0.031 Uiso 1 calc . .
C36 C 0.7675(3) 0.67653(16) 0.45498(14) 0.0203(6) Uani 1 d . .
H36 H 0.845 0.7156 0.4738 0.024 Uiso 1 calc . .
C37 C 0.4088(3) 0.64260(16) 0.76057(15) 0.0219(6) Uani 1 d . .
H37A H 0.4517 0.6681 0.8072 0.033 Uiso 1 calc . .
H37B H 0.4327 0.5936 0.749 0.033 Uiso 1 calc . .
H37C H 0.3085 0.6371 0.7557 0.033 Uiso 1 calc . .
C38 C 0.3726(3) 0.64682(15) 0.61852(14) 0.0191(6) Uani 1 d . .
H38A H 0.2747 0.6478 0.6178 0.029 Uiso 1 calc . .
H38B H 0.3852 0.5954 0.6088 0.029 Uiso 1 calc . .
H38C H 0.405 0.6702 0.5844 0.029 Uiso 1 calc . .
C39 C 0.5551(3) 0.83335(17) 0.85916(14) 0.0204(6) Uani 1 d . .
H39A H 0.4717 0.8093 0.8716 0.031 Uiso 1 calc . .
H39B H 0.5986 0.8782 0.8945 0.031 Uiso 1 calc . .
H39C H 0.6195 0.7993 0.8539 0.031 Uiso 1 calc . .
C40 C 0.3810(3) 0.91926(16) 0.79012(14) 0.0184(6) Uani 1 d . .
H40A H 0.3551 0.9339 0.7484 0.028 Uiso 1 calc . .
H40B H 0.4215 0.9635 0.8267 0.028 Uiso 1 calc . .
H40C H 0.299 0.8925 0.8015 0.028 Uiso 1 calc . .
C41 C 0.6899(3) 0.96293(14) 0.73453(13) 0.0130(5) Uani 1 d . .
C42 C 0.8079(3) 1.01556(15) 0.77217(13) 0.0135(5) Uani 1 d . .
C43 C 0.8504(3) 1.08034(15) 0.75312(14) 0.0163(6) Uani 1 d . .
H43 H 0.9322 1.1133 0.7782 0.02 Uiso 1 calc . .
C44 C 0.7790(3) 1.09896(15) 0.69922(13) 0.0157(6) Uani 1 d . .
C45 C 0.6603(3) 1.04882(15) 0.66416(13) 0.0157(6) Uani 1 d . .
H45 H 0.6073 1.0606 0.6278 0.019 Uiso 1 calc . .
C46 C 0.6152(3) 0.98218(15) 0.67963(13) 0.0131(5) Uani 1 d . .
C47 C 0.8823(3) 1.00664(15) 0.83871(13) 0.0142(5) Uani 1 d . .
H47 H 0.8978 0.9547 0.8307 0.017 Uiso 1 calc . .
C48 C 0.7949(3) 1.01769(16) 0.89331(13) 0.0178(6) Uani 1 d . .
C49 C 0.8253(3) 0.98987(17) 0.94908(15) 0.0252(7) Uani 1 d . .
H49 H 0.8958 0.9617 0.9508 0.03 Uiso 1 calc . .
C50 C 0.7550(4) 1.00232(19) 1.00204(15) 0.0320(8) Uani 1 d . .
H50 H 0.7763 0.9822 1.0394 0.038 Uiso 1 calc . .
C51 C 0.6539(3) 1.0439(2) 1.00069(16) 0.0359(9) Uani 1 d . .
H51 H 0.6068 1.0536 1.0375 0.043 Uiso 1 calc . .
C52 C 0.6214(3) 1.0714(2) 0.94567(16) 0.0324(8) Uani 1 d . .
H52 H 0.5505 1.0994 0.9442 0.039 Uiso 1 calc . .
C53 C 0.6919(3) 1.05850(18) 0.89234(15) 0.0239(6) Uani 1 d . .
H53 H 0.6691 1.0779 0.8547 0.029 Uiso 1 calc . .
C54 C 1.0234(3) 1.05823(15) 0.86245(13) 0.0151(5) Uani 1 d . .
C55 C 1.1346(3) 1.04101(16) 0.83296(13) 0.0179(6) Uani 1 d . .
H55 H 1.1232 0.9959 0.7995 0.021 Uiso 1 calc . .
C56 C 1.2626(3) 1.08894(17) 0.85177(14) 0.0213(6) Uani 1 d . .
H56 H 1.3378 1.0763 0.8312 0.026 Uiso 1 calc . .
C57 C 1.2804(3) 1.15490(17) 0.90035(15) 0.0237(6) Uani 1 d . .
H57 H 1.3672 1.1879 0.9129 0.028 Uiso 1 calc . .
C58 C 1.1708(3) 1.17214(17) 0.93029(15) 0.0239(6) Uani 1 d . .
H58 H 1.1826 1.2171 0.964 0.029 Uiso 1 calc . .
C59 C 1.0438(3) 1.12442(16) 0.91153(14) 0.0204(6) Uani 1 d . .
H59 H 0.9693 1.1372 0.9326 0.025 Uiso 1 calc . .
C60 C 0.8182(3) 1.17384(16) 0.68260(14) 0.0198(6) Uani 1 d . .
C61 C 0.8107(3) 1.16291(17) 0.60655(14) 0.0229(6) Uani 1 d . .
H61A H 0.8721 1.1298 0.5909 0.034 Uiso 1 calc . .
H61B H 0.8392 1.2109 0.5969 0.034 Uiso 1 calc . .
H61C H 0.7159 1.141 0.5833 0.034 Uiso 1 calc . .
C62 C 0.7155(3) 1.22135(17) 0.70614(16) 0.0277(7) Uani 1 d . .
H62A H 0.6223 1.1968 0.6822 0.042 Uiso 1 calc . .
H62B H 0.7389 1.2698 0.6966 0.042 Uiso 1 calc . .
H62C H 0.7194 1.2279 0.7547 0.042 Uiso 1 calc . .
C63 C 0.9640(3) 1.21404(17) 0.71798(17) 0.0283(7) Uani 1 d . .
H63A H 0.9695 1.2237 0.7668 0.042 Uiso 1 calc . .
H63B H 0.9859 1.261 0.7056 0.042 Uiso 1 calc . .
H63C H 1.0301 1.1831 0.7042 0.042 Uiso 1 calc . .
C64 C 0.4817(3) 0.93351(15) 0.63726(13) 0.0132(5) Uani 1 d . .
H64 H 0.4481 0.899 0.6643 0.016 Uiso 1 calc . .
C65 C 0.3677(3) 0.97713(15) 0.62606(13) 0.0147(5) Uani 1 d . .
C66 C 0.3507(3) 1.03555(16) 0.67731(14) 0.0180(6) Uani 1 d . .
H66 H 0.4165 1.0516 0.718 0.022 Uiso 1 calc . .
C67 C 0.2400(3) 1.07028(16) 0.66976(15) 0.0219(6) Uani 1 d . .
H67 H 0.2295 1.1092 0.7055 0.026 Uiso 1 calc . .
C68 C 0.1443(3) 1.04887(17) 0.61046(15) 0.0241(7) Uani 1 d . .
H68 H 0.068 1.0726 0.6054 0.029 Uiso 1 calc . .
C69 C 0.1615(3) 0.99254(18) 0.55874(15) 0.0249(7) Uani 1 d . .
H69 H 0.0976 0.978 0.5175 0.03 Uiso 1 calc . .
C70 C 0.2712(3) 0.95716(16) 0.56666(13) 0.0182(6) Uani 1 d . .
H70 H 0.281 0.9183 0.5307 0.022 Uiso 1 calc . .
C71 C 0.5006(3) 0.88456(15) 0.57114(13) 0.0148(5) Uani 1 d . .
C72 C 0.4374(3) 0.81016(16) 0.55345(14) 0.0183(6) Uani 1 d . .
H72 H 0.3856 0.791 0.583 0.022 Uiso 1 calc . .
C73 C 0.4487(3) 0.76345(16) 0.49324(14) 0.0214(6) Uani 1 d . .
H73 H 0.405 0.7128 0.4819 0.026 Uiso 1 calc . .
C74 C 0.5236(3) 0.79065(17) 0.44994(14) 0.0233(6) Uani 1 d . .
H74 H 0.5333 0.7586 0.4092 0.028 Uiso 1 calc . .
C75 C 0.5845(3) 0.86496(17) 0.46616(14) 0.0224(6) Uani 1 d . .
H75 H 0.6341 0.884 0.4358 0.027 Uiso 1 calc . .
C76 C 0.5737(3) 0.91174(16) 0.52644(14) 0.0178(6) Uani 1 d . .
H76 H 0.6163 0.9626 0.5373 0.021 Uiso 1 calc . .
C77 C 0.3188(5) 0.3017(3) 0.8016(3) 0.0759(16) Uani 1 d . .
H77A H 0.2396 0.2742 0.7658 0.091 Uiso 1 calc . .
H77B H 0.3021 0.2879 0.8435 0.091 Uiso 1 calc . .
C78 C 0.4353(6) 0.2762(3) 0.7845(4) 0.095(2) Uani 1 d . .
H78A H 0.421 0.2226 0.7795 0.143 Uiso 1 calc . .
H78B H 0.4521 0.287 0.742 0.143 Uiso 1 calc . .
H78C H 0.515 0.3009 0.8201 0.143 Uiso 1 calc . .
C79 C 0.2085(6) 0.4031(3) 0.8297(4) 0.100(2) Uani 1 d . .
H79A H 0.1902 0.3887 0.8712 0.12 Uiso 1 calc . .
H79B H 0.1268 0.3793 0.7941 0.12 Uiso 1 calc . .
C80 C 0.2206(6) 0.4822(3) 0.8420(4) 0.098(2) Uani 1 d . .
H80A H 0.1359 0.496 0.8552 0.147 Uiso 1 calc . .
H80B H 0.299 0.5069 0.8784 0.147 Uiso 1 calc . .
H80C H 0.2353 0.4975 0.801 0.147 Uiso 1 calc . .
O3 O 0.6514(9) 0.3074(4) 0.9726(4) 0.051(2) Uiso 0.419(8) d A 1
C81 C 0.6054(15) 0.3207(8) 1.0346(7) 0.073(4) Uiso 0.419(8) d A 1
H81A H 0.6758 0.3577 1.0694 0.088 Uiso 0.419(8) calc A 1
H81B H 0.5891 0.2744 1.0495 0.088 Uiso 0.419(8) calc A 1
C82 C 0.4702(15) 0.3498(8) 1.0249(7) 0.060(4) Uiso 0.419(8) d A 1
H82A H 0.4363 0.3595 1.0675 0.091 Uiso 0.419(8) calc A 1
H82B H 0.4875 0.3958 1.0103 0.091 Uiso 0.419(8) calc A 1
H82C H 0.4011 0.3127 0.9906 0.091 Uiso 0.419(8) calc A 1
C83 C 0.7685(19) 0.2838(10) 0.9813(9) 0.077(5) Uiso 0.419(8) d A 1
H83A H 0.7549 0.2365 0.9947 0.093 Uiso 0.419(8) calc A 1
H83B H 0.839 0.3209 1.0159 0.093 Uiso 0.419(8) calc A 1
C84 C 0.8134(17) 0.2725(9) 0.9065(8) 0.101(5) Uiso 0.419(8) d A 1
H84A H 0.9004 0.2548 0.9079 0.152 Uiso 0.419(8) calc A 1
H84B H 0.7415 0.2361 0.873 0.152 Uiso 0.419(8) calc A 1
H84C H 0.8249 0.3198 0.8941 0.152 Uiso 0.419(8) calc A 1
O3A O 0.5919(7) 0.3195(3) 0.9847(3) 0.0531(16) Uiso 0.581(8) d A 2
C81A C 0.5034(11) 0.3352(6) 1.0287(5) 0.052(3) Uiso 0.581(8) d A 2
H81C H 0.5529 0.3708 1.0712 0.063 Uiso 0.581(8) calc A 2
H81D H 0.4584 0.2896 1.0392 0.063 Uiso 0.581(8) calc A 2
C82A C 0.3930(8) 0.3704(4) 0.9895(4) 0.054(2) Uiso 0.581(8) d A 2
H82D H 0.3251 0.3833 1.0177 0.081 Uiso 0.581(8) calc A 2
H82E H 0.44 0.415 0.9792 0.081 Uiso 0.581(8) calc A 2
H82F H 0.3462 0.3343 0.9475 0.081 Uiso 0.581(8) calc A 2
C83A C 0.6981(10) 0.2935(5) 1.0197(5) 0.071(3) Uiso 0.581(8) d A 2
H83C H 0.66 0.247 1.0308 0.086 Uiso 0.581(8) calc A 2
H83D H 0.7426 0.3308 1.0621 0.086 Uiso 0.581(8) calc A 2
C84A C 0.8052(12) 0.2797(6) 0.9720(6) 0.064(3) Uiso 0.581(8) d A 2
H84D H 0.8807 0.2616 0.9945 0.096 Uiso 0.581(8) calc A 2
H84E H 0.7598 0.2427 0.9303 0.096 Uiso 0.581(8) calc A 2
H84F H 0.842 0.3261 0.9615 0.096 Uiso 0.581(8) calc A 2

loop_
_atom_site_aniso_label
_atom_site_aniso_U_11
_atom_site_aniso_U_22
_atom_site_aniso_U_33
_atom_site_aniso_U_23
_atom_site_aniso_U_13
_atom_site_aniso_U_12
Pb 0.01205(6) 0.01159(6) 0.01458(6) 0.00179(4) 0.00105(4) 0.00158(4)
Si1 0.0124(4) 0.0115(4) 0.0153(4) 0.0020(3) 0.0014(3) 0.0007(3)
Si2 0.0128(4) 0.0134(4) 0.0124(4) 0.0035(3) 0.0014(3) 0.0024(3)
O1 0.0137(9) 0.0131(9) 0.0162(10) 0.0023(7) 0.0014(7) 0.0015(8)
O2 0.0514(18) 0.0487(18) 0.067(2) 0.0226(15) 0.0197(15) 0.0118(14)
N1 0.0128(11) 0.0102(11) 0.0163(11) 0.0033(9) 0.0038(9) 0.0031(9)
N2 0.0115(11) 0.0126(11) 0.0147(11) 0.0042(9) 0.0010(9) 0.0026(9)
C1 0.0106(13) 0.0117(13) 0.0155(13) 0.0001(10) -0.0012(10) -0.0002(10)
C2 0.0141(13) 0.0134(13) 0.0165(14) 0.0038(11) 0.0011(11) 0.0008(11)
C3 0.0164(14) 0.0144(14) 0.0189(14) 0.0072(11) -0.0015(11) 0.0002(11)
C4 0.0142(13) 0.0120(13) 0.0202(14) 0.0025(11) 0.0008(11) 0.0013(11)
C5 0.0168(14) 0.0134(13) 0.0147(13) -0.0002(11) 0.0018(11) -0.0011(11)
C6 0.0105(13) 0.0122(13) 0.0160(13) 0.0036(10) -0.0005(10) 0.0001(10)
C7 0.0142(13) 0.0185(14) 0.0162(14) 0.0056(11) 0.0005(11) 0.0044(11)
C8 0.0177(14) 0.0197(15) 0.0121(13) 0.0056(11) -0.0010(11) 0.0045(12)
C9 0.0213(15) 0.0253(16) 0.0158(14) 0.0042(12) 0.0013(12) 0.0079(13)
C10 0.0330(18) 0.0248(17) 0.0193(15) -0.0040(13) -0.0015(13) 0.0041(14)
C11 0.0267(17) 0.0258(17) 0.0268(17) 0.0010(13) -0.0026(13) -0.0049(14)
C12 0.0213(16) 0.0276(17) 0.0242(16) 0.0032(13) 0.0026(13) 0.0004(13)
C13 0.0201(15) 0.0212(15) 0.0185(15) 0.0016(12) 0.0003(12) 0.0046(12)
C14 0.0242(15) 0.0194(15) 0.0169(14) 0.0055(12) 0.0030(12) 0.0049(12)
C15 0.038(2) 0.060(3) 0.068(3) 0.049(2) -0.0175(19) -0.0112(19)
C16 0.061(3) 0.081(4) 0.091(4) 0.069(3) -0.025(3) -0.008(3)
C17 0.067(3) 0.046(3) 0.057(3) 0.041(2) 0.005(2) 0.007(2)
C18 0.042(2) 0.0268(18) 0.043(2) 0.0155(16) 0.0119(17) -0.0006(16)
C19 0.0308(18) 0.0281(18) 0.0324(18) 0.0127(15) -0.0002(14) -0.0008(14)
C20 0.0223(15) 0.0134(14) 0.0268(16) 0.0019(12) 0.0014(12) 0.0071(12)
C21 0.025(2) 0.038(2) 0.145(5) -0.015(3) 0.002(3) 0.0150(19)
C22 0.131(5) 0.034(2) 0.050(3) 0.025(2) 0.043(3) 0.051(3)
C23 0.074(3) 0.031(2) 0.035(2) -0.0014(16) 0.0057(19) 0.032(2)
C24 0.0141(13) 0.0130(13) 0.0126(13) 0.0029(10) 0.0019(10) 0.0026(11)
C25 0.0185(14) 0.0158(14) 0.0108(13) 0.0037(10) 0.0039(11) 0.0008(11)
C26 0.0168(14) 0.0190(15) 0.0212(15) 0.0062(12) 0.0054(11) 0.0068(12)
C27 0.0124(14) 0.0287(17) 0.0241(16) 0.0058(13) 0.0038(12) 0.0016(12)
C28 0.0196(15) 0.0218(16) 0.0210(15) 0.0040(12) 0.0031(12) -0.0017(12)
C29 0.0227(15) 0.0177(15) 0.0250(16) 0.0066(12) 0.0057(12) 0.0032(12)
C30 0.0159(14) 0.0185(14) 0.0183(14) 0.0068(11) 0.0018(11) 0.0048(11)
C31 0.0180(14) 0.0166(14) 0.0158(14) 0.0047(11) 0.0016(11) 0.0093(11)
C32 0.0206(15) 0.0213(15) 0.0197(15) 0.0026(12) 0.0010(12) 0.0052(12)
C33 0.0235(16) 0.0280(17) 0.0215(16) -0.0025(13) -0.0048(13) 0.0054(13)
C34 0.0361(19) 0.0376(19) 0.0136(15) -0.0002(13) -0.0004(13) 0.0186(16)
C35 0.0313(17) 0.0320(18) 0.0181(15) 0.0068(13) 0.0083(13) 0.0133(14)
C36 0.0210(15) 0.0210(15) 0.0194(15) 0.0050(12) 0.0031(12) 0.0062(12)
C37 0.0178(15) 0.0215(15) 0.0292(16) 0.0103(13) 0.0082(12) 0.0033(12)
C38 0.0157(14) 0.0145(14) 0.0223(15) 0.0004(11) -0.0003(11) -0.0017(11)
C39 0.0202(15) 0.0239(16) 0.0182(14) 0.0088(12) 0.0026(12) 0.0028(12)
C40 0.0196(14) 0.0184(15) 0.0168(14) 0.0023(11) 0.0037(11) 0.0051(12)
C41 0.0142(13) 0.0137(13) 0.0099(12) 0.0000(10) 0.0026(10) 0.0028(11)
C42 0.0150(13) 0.0132(13) 0.0124(13) 0.0021(10) 0.0007(10) 0.0063(11)
C43 0.0136(13) 0.0131(13) 0.0192(14) 0.0014(11) -0.0005(11) 0.0005(11)
C44 0.0174(14) 0.0144(14) 0.0161(14) 0.0048(11) 0.0042(11) 0.0035(11)
C45 0.0162(14) 0.0191(14) 0.0133(13) 0.0066(11) 0.0007(11) 0.0057(11)
C46 0.0128(13) 0.0151(13) 0.0108(12) 0.0006(10) 0.0029(10) 0.0043(11)
C47 0.0163(14) 0.0117(13) 0.0130(13) 0.0025(10) -0.0012(10) 0.0018(11)
C48 0.0172(14) 0.0182(14) 0.0121(13) 0.0020(11) -0.0043(11) -0.0048(11)
C49 0.0268(16) 0.0226(16) 0.0195(15) 0.0054(12) -0.0070(12) -0.0049(13)
C50 0.0374(19) 0.0360(19) 0.0131(15) 0.0085(13) -0.0034(13) -0.0170(16)
C51 0.0243(17) 0.053(2) 0.0151(16) -0.0036(15) 0.0031(13) -0.0185(16)
C52 0.0171(16) 0.047(2) 0.0256(17) -0.0015(15) 0.0018(13) 0.0010(15)
C53 0.0200(15) 0.0309(17) 0.0183(15) 0.0036(13) 0.0010(12) 0.0037(13)
C54 0.0172(14) 0.0158(14) 0.0109(13) 0.0046(10) -0.0030(10) 0.0024(11)
C55 0.0211(15) 0.0189(15) 0.0120(13) 0.0009(11) 0.0006(11) 0.0056(12)
C56 0.0187(15) 0.0291(17) 0.0196(15) 0.0087(12) 0.0062(12) 0.0092(13)
C57 0.0182(15) 0.0267(17) 0.0241(16) 0.0071(13) 0.0012(12) -0.0006(13)
C58 0.0249(16) 0.0204(16) 0.0199(15) -0.0037(12) 0.0018(12) 0.0001(13)
C59 0.0200(15) 0.0198(15) 0.0196(15) -0.0001(12) 0.0054(12) 0.0043(12)
C60 0.0232(15) 0.0155(14) 0.0212(15) 0.0076(12) 0.0016(12) 0.0033(12)
C61 0.0273(16) 0.0242(16) 0.0220(15) 0.0131(13) 0.0062(13) 0.0074(13)
C62 0.0376(19) 0.0187(16) 0.0293(17) 0.0088(13) 0.0066(14) 0.0080(14)
C63 0.0298(18) 0.0193(16) 0.0340(18) 0.0128(14) -0.0002(14) -0.0040(13)
C64 0.0133(13) 0.0147(13) 0.0111(13) 0.0033(10) 0.0002(10) 0.0025(11)
C65 0.0126(13) 0.0183(14) 0.0158(13) 0.0079(11) 0.0042(11) 0.0033(11)
C66 0.0197(14) 0.0204(15) 0.0141(14) 0.0055(11) 0.0021(11) 0.0038(12)
C67 0.0232(16) 0.0219(16) 0.0239(15) 0.0058(12) 0.0093(12) 0.0099(13)
C68 0.0223(16) 0.0283(17) 0.0259(16) 0.0094(13) 0.0054(13) 0.0127(13)
C69 0.0179(15) 0.0332(18) 0.0222(16) 0.0067(13) -0.0037(12) 0.0077(13)
C70 0.0171(14) 0.0247(16) 0.0125(13) 0.0033(11) 0.0009(11) 0.0072(12)
C71 0.0116(13) 0.0189(14) 0.0139(13) 0.0047(11) -0.0021(10) 0.0064(11)
C72 0.0161(14) 0.0183(15) 0.0199(14) 0.0054(11) -0.0001(11) 0.0042(11)
C73 0.0242(16) 0.0144(14) 0.0235(15) 0.0021(12) -0.0024(12) 0.0076(12)
C74 0.0270(16) 0.0271(17) 0.0159(14) 0.0009(12) 0.0000(12) 0.0155(13)
C75 0.0254(16) 0.0300(17) 0.0165(14) 0.0099(12) 0.0054(12) 0.0121(13)
C76 0.0189(14) 0.0183(15) 0.0168(14) 0.0059(11) 0.0010(11) 0.0047(12)
C77 0.056(3) 0.042(3) 0.136(5) 0.031(3) 0.033(3) 0.000(2)
C78 0.094(4) 0.058(3) 0.152(6) 0.026(4) 0.069(4) 0.026(3)
C79 0.066(4) 0.065(4) 0.190(7) 0.047(4) 0.058(4) 0.022(3)
C80 0.083(4) 0.067(4) 0.147(6) 0.022(4) 0.024(4) 0.031(3)

loop_
_atom_type_symbol
_atom_type_description
_atom_type_scat_dispersion_real
_atom_type_scat_dispersion_imag
_atom_type_scat_source
C C 0.0033 0.0016 'International Tables Vol C Tables 4.2.6.8 and 6.1.1.4'
H H 0 0 'International Tables Vol C Tables 4.2.6.8 and 6.1.1.4'
N N 0.0061 0.0033 'International Tables Vol C Tables 4.2.6.8 and 6.1.1.4'
O O 0.0106 0.006 'International Tables Vol C Tables 4.2.6.8 and 6.1.1.4'
Si Si 0.0817 0.0704 'International Tables Vol C Tables 4.2.6.8 and 6.1.1.4'
Pb Pb -3.3944 10.1111 'International Tables Vol C Tables 4.2.6.8 and 6.1.1.4'

loop_
_exptl_crystal_face_index_h
_exptl_crystal_face_index_k
_exptl_crystal_face_index_l
_exptl_crystal_face_perp_dist
1 21 -23 0.0272
-12 6 -12 0.1038
0 -1 28 0.0614
6 -22 17 0.0535
13 -10 -10 0.0753
4 -26 10 0.0392
-1 -25 16 0.0363
12 6 3 0.065
2 14 19 0.0765
-13 -1 13 0.0715
8 19 -6 0.0484
2 24 1 0.0704
5 -16 23 0.0573
0 -13 28 0.0541
-12 5 16 0.0839
0 -12 -22 0.0674
-14 3 9 0.0783
9 10 10 0.0637
5 -12 -23 0.0645
-1 -21 23 0.0369

loop_
_geom_angle_atom_site_label_1
_geom_angle_atom_site_label_2
_geom_angle_atom_site_label_3
_geom_angle
N1 Pb N2 97.02(8)
O1 Si1 N1 107.57(10)
O1 Si1 C38 108.90(12)
N1 Si1 C38 113.57(12)
O1 Si1 C37 108.70(12)
N1 Si1 C37 113.78(12)
C38 Si1 C37 104.16(14)
O1 Si2 N2 108.73(10)
O1 Si2 C40 108.65(12)
N2 Si2 C40 114.88(12)
O1 Si2 C39 105.37(12)
N2 Si2 C39 111.31(12)
C40 Si2 C39 107.46(13)
Si1 O1 Si2 133.54(12)
C79 O2 C77 121.4(4)
C1 N1 Si1 118.71(17)
C1 N1 Pb 112.63(16)
Si1 N1 Pb 128.59(11)
C41 N2 Si2 131.95(18)
C41 N2 Pb 115.38(16)
Si2 N2 Pb 112.66(11)
C6 C1 C2 117.7(2)
C6 C1 N1 120.9(2)
C2 C1 N1 121.2(2)
C3 C2 C1 120.1(2)
C3 C2 C7 119.5(2)
C1 C2 C7 119.5(2)
C2 C3 C4 122.6(2)
C2 C3 H3 118.7
C4 C3 H3 118.7
C5 C4 C3 117.0(2)
C5 C4 C20 121.3(2)
C3 C4 C20 121.4(2)
C4 C5 C6 122.4(2)
C4 C5 H5 118.8
C6 C5 H5 118.8
C5 C6 C1 120.1(2)
C5 C6 C24 120.1(2)
C1 C6 C24 119.1(2)
C2 C7 C14 114.6(2)
C2 C7 C8 108.2(2)
C14 C7 C8 112.5(2)
C2 C7 H7 107
C14 C7 H7 107
C8 C7 H7 107
C13 C8 C9 117.8(3)
C13 C8 C7 122.4(2)
C9 C8 C7 119.9(2)
C10 C9 C8 120.8(3)
C10 C9 H9 119.6
C8 C9 H9 119.6
C11 C10 C9 120.4(3)
C11 C10 H10 119.8
C9 C10 H10 119.8
C10 C11 C12 119.7(3)
C10 C11 H11 120.2
C12 C11 H11 120.2
C11 C12 C13 120.0(3)
C11 C12 H12 120
C13 C12 H12 120
C12 C13 C8 121.2(3)
C12 C13 H13 119.4
C8 C13 H13 119.4
C19 C14 C15 117.9(3)
C19 C14 C7 119.9(3)
C15 C14 C7 122.2(3)
C14 C15 C16 120.3(4)
C14 C15 H15 119.9
C16 C15 H15 119.9
C17 C16 C15 121.0(4)
C17 C16 H16 119.5
C15 C16 H16 119.5
C16 C17 C18 119.3(3)
C16 C17 H17 120.3
C18 C17 H17 120.3
C17 C18 C19 119.4(3)
C17 C18 H18 120.3
C19 C18 H18 120.3
C14 C19 C18 122.0(3)
C14 C19 H19 119
C18 C19 H19 119
C22 C20 C21 111.2(4)
C22 C20 C23 107.4(3)
C21 C20 C23 108.4(3)
C22 C20 C4 111.5(3)
C21 C20 C4 107.2(3)
C23 C20 C4 111.2(3)
C20 C21 H21A 109.5
C20 C21 H21B 109.5
H21A C21 H21B 109.5
C20 C21 H21C 109.5
H21A C21 H21C 109.5
H21B C21 H21C 109.5
C20 C22 H22A 109.5
C20 C22 H22B 109.5
H22A C22 H22B 109.5
C20 C22 H22C 109.5
H22A C22 H22C 109.5
H22B C22 H22C 109.5
C20 C23 H23A 109.5
C20 C23 H23B 109.5
H23A C23 H23B 109.5
C20 C23 H23C 109.5
H23A C23 H23C 109.5
H23B C23 H23C 109.5
C25 C24 C6 108.8(2)
C25 C24 C31 113.0(2)
C6 C24 C31 115.5(2)
C25 C24 H24 106.3
C6 C24 H24 106.3
C31 C24 H24 106.3
C26 C25 C30 118.4(3)
C26 C25 C24 123.0(2)
C30 C25 C24 118.6(2)
C25 C26 C27 120.8(3)
C25 C26 H26 119.6
C27 C26 H26 119.6
C28 C27 C26 120.6(3)
C28 C27 H27 119.7
C26 C27 H27 119.7
C27 C28 C29 119.5(3)
C27 C28 H28 120.2
C29 C28 H28 120.2
C28 C29 C30 119.9(3)
C28 C29 H29 120
C30 C29 H29 120
C29 C30 C25 120.7(3)
C29 C30 H30 119.7
C25 C30 H30 119.7
C36 C31 C32 118.3(3)
C36 C31 C24 122.1(3)
C32 C31 C24 119.3(2)
C33 C32 C31 121.1(3)
C33 C32 H32 119.5
C31 C32 H32 119.5
C34 C33 C32 120.0(3)
C34 C33 H33 120
C32 C33 H33 120
C35 C34 C33 119.2(3)
C35 C34 H34 120.4
C33 C34 H34 120.4
C34 C35 C36 120.7(3)
C34 C35 H35 119.7
C36 C35 H35 119.7
C31 C36 C35 120.7(3)
C31 C36 H36 119.7
C35 C36 H36 119.7
Si1 C37 H37A 109.5
Si1 C37 H37B 109.5
H37A C37 H37B 109.5
Si1 C37 H37C 109.5
H37A C37 H37C 109.5
H37B C37 H37C 109.5
Si1 C38 H38A 109.5
Si1 C38 H38B 109.5
H38A C38 H38B 109.5
Si1 C38 H38C 109.5
H38A C38 H38C 109.5
H38B C38 H38C 109.5
Si2 C39 H39A 109.5
Si2 C39 H39B 109.5
H39A C39 H39B 109.5
Si2 C39 H39C 109.5
H39A C39 H39C 109.5
H39B C39 H39C 109.5
Si2 C40 H40A 109.5
Si2 C40 H40B 109.5
H40A C40 H40B 109.5
Si2 C40 H40C 109.5
H40A C40 H40C 109.5
H40B C40 H40C 109.5
N2 C41 C42 120.7(2)
N2 C41 C46 122.8(2)
C42 C41 C46 116.4(2)
C43 C42 C41 120.7(2)
C43 C42 C47 118.1(2)
C41 C42 C47 120.9(2)
C44 C43 C42 123.0(3)
C44 C43 H43 118.5
C42 C43 H43 118.5
C43 C44 C45 116.2(2)
C43 C44 C60 122.8(3)
C45 C44 C60 120.7(2)
C44 C45 C46 123.3(2)
C44 C45 H45 118.4
C46 C45 H45 118.4
C45 C46 C41 120.3(2)
C45 C46 C64 117.2(2)
C41 C46 C64 122.5(2)
C48 C47 C54 110.5(2)
C48 C47 C42 111.6(2)
C54 C47 C42 112.1(2)
C48 C47 H47 107.5
C54 C47 H47 107.5
C42 C47 H47 107.5
C53 C48 C49 118.0(3)
C53 C48 C47 122.9(2)
C49 C48 C47 118.9(3)
C50 C49 C48 121.3(3)
C50 C49 H49 119.3
C48 C49 H49 119.3
C51 C50 C49 119.9(3)
C51 C50 H50 120
C49 C50 H50 120
C52 C51 C50 119.7(3)
C52 C51 H51 120.2
C50 C51 H51 120.2
C51 C52 C53 120.2(3)
C51 C52 H52 119.9
C53 C52 H52 119.9
C48 C53 C52 120.8(3)
C48 C53 H53 119.6
C52 C53 H53 119.6
C55 C54 C59 118.0(3)
C55 C54 C47 120.1(2)
C59 C54 C47 121.9(2)
C54 C55 C56 121.0(3)
C54 C55 H55 119.5
C56 C55 H55 119.5
C57 C56 C55 120.1(3)
C57 C56 H56 119.9
C55 C56 H56 119.9
C58 C57 C56 119.3(3)
C58 C57 H57 120.3
C56 C57 H57 120.3
C57 C58 C59 120.5(3)
C57 C58 H58 119.8
C59 C58 H58 119.8
C58 C59 C54 121.2(3)
C58 C59 H59 119.4
C54 C59 H59 119.4
C62 C60 C63 109.1(3)
C62 C60 C61 109.4(2)
C63 C60 C61 108.3(2)
C62 C60 C44 107.8(2)
C63 C60 C44 111.8(2)
C61 C60 C44 110.4(2)
C60 C61 H61A 109.5
C60 C61 H61B 109.5
H61A C61 H61B 109.5
C60 C61 H61C 109.5
H61A C61 H61C 109.5
H61B C61 H61C 109.5
C60 C62 H62A 109.5
C60 C62 H62B 109.5
H62A C62 H62B 109.5
C60 C62 H62C 109.5
H62A C62 H62C 109.5
H62B C62 H62C 109.5
C60 C63 H63A 109.5
C60 C63 H63B 109.5
H63A C63 H63B 109.5
C60 C63 H63C 109.5
H63A C63 H63C 109.5
H63B C63 H63C 109.5
C46 C64 C71 113.8(2)
C46 C64 C65 112.9(2)
C71 C64 C65 111.5(2)
C46 C64 H64 106
C71 C64 H64 106
C65 C64 H64 106
C70 C65 C66 117.3(2)
C70 C65 C64 121.6(2)
C66 C65 C64 121.0(2)
C67 C66 C65 121.1(3)
C67 C66 H66 119.4
C65 C66 H66 119.4
C66 C67 C68 120.5(3)
C66 C67 H67 119.7
C68 C67 H67 119.7
C69 C68 C67 119.0(3)
C69 C68 H68 120.5
C67 C68 H68 120.5
C68 C69 C70 120.4(3)
C68 C69 H69 119.8
C70 C69 H69 119.8
C69 C70 C65 121.6(3)
C69 C70 H70 119.2
C65 C70 H70 119.2
C72 C71 C76 118.5(3)
C72 C71 C64 118.6(2)
C76 C71 C64 122.9(2)
C73 C72 C71 121.0(3)
C73 C72 H72 119.5
C71 C72 H72 119.5
C74 C73 C72 120.0(3)
C74 C73 H73 120
C72 C73 H73 120
C73 C74 C75 119.7(3)
C73 C74 H74 120.2
C75 C74 H74 120.2
C74 C75 C76 120.4(3)
C74 C75 H75 119.8
C76 C75 H75 119.8
C75 C76 C71 120.4(3)
C75 C76 H76 119.8
C71 C76 H76 119.8
O2 C77 C78 119.0(4)
O2 C77 H77A 107.6
C78 C77 H77A 107.6
O2 C77 H77B 107.6
C78 C77 H77B 107.6
H77A C77 H77B 107
C77 C78 H78A 109.5
C77 C78 H78B 109.5
H78A C78 H78B 109.5
C77 C78 H78C 109.5
H78A C78 H78C 109.5
H78B C78 H78C 109.5
O2 C79 C80 116.9(5)
O2 C79 H79A 108.1
C80 C79 H79A 108.1
O2 C79 H79B 108.1
C80 C79 H79B 108.1
H79A C79 H79B 107.3
C79 C80 H80A 109.5
C79 C80 H80B 109.5
H80A C80 H80B 109.5
C79 C80 H80C 109.5
H80A C80 H80C 109.5
H80B C80 H80C 109.5
C83 O3 C81 108.1(11)
O3 C81 C82 108.1(11)
O3 C81 H81A 110.1
C82 C81 H81A 110.1
O3 C81 H81B 110.1
C82 C81 H81B 110.1
H81A C81 H81B 108.4
C81 C82 H82A 109.5
C81 C82 H82B 109.5
H82A C82 H82B 109.5
C81 C82 H82C 109.5
H82A C82 H82C 109.5
H82B C82 H82C 109.5
O3 C83 C84 103.5(13)
O3 C83 H83A 111.1
C84 C83 H83A 111.1
O3 C83 H83B 111.1
C84 C83 H83B 111.1
H83A C83 H83B 109
C83 C84 H84A 109.5
C83 C84 H84B 109.5
H84A C84 H84B 109.5
C83 C84 H84C 109.5
H84A C84 H84C 109.5
H84B C84 H84C 109.5
C81A O3A C83A 105.9(7)
O3A C81A C82A 104.1(7)
O3A C81A H81C 110.9
C82A C81A H81C 110.9
O3A C81A H81D 110.9
C82A C81A H81D 110.9
H81C C81A H81D 109
C81A C82A H82D 109.5
C81A C82A H82E 109.5
H82D C82A H82E 109.5
C81A C82A H82F 109.5
H82D C82A H82F 109.5
H82E C82A H82F 109.5
O3A C83A C84A 106.9(8)
O3A C83A H83C 110.3
C84A C83A H83C 110.3
O3A C83A H83D 110.3
C84A C83A H83D 110.3
H83C C83A H83D 108.6
C83A C84A H84D 109.5
C83A C84A H84E 109.5
H84D C84A H84E 109.5
C83A C84A H84F 109.5
H84D C84A H84F 109.5
H84E C84A H84F 109.5

loop_
_geom_bond_atom_site_label_1
_geom_bond_atom_site_label_2
_geom_bond_distance
Pb N1 2.241(2)
Pb N2 2.278(2)
Si1 O1 1.6415(19)
Si1 N1 1.721(2)
Si1 C38 1.855(3)
Si1 C37 1.869(3)
Si2 O1 1.651(2)
Si2 N2 1.700(2)
Si2 C40 1.853(3)
Si2 C39 1.864(3)
O2 C79 1.349(6)
O2 C77 1.361(5)
N1 C1 1.430(3)
N2 C41 1.418(3)
C1 C6 1.413(4)
C1 C2 1.414(4)
C2 C3 1.387(4)
C2 C7 1.523(4)
C3 C4 1.391(4)
C3 H3 0.95
C4 C5 1.390(4)
C4 C20 1.536(4)
C5 C6 1.392(4)
C5 H5 0.95
C6 C24 1.526(3)
C7 C14 1.525(4)
C7 C8 1.525(4)
C7 H7 1
C8 C13 1.394(4)
C8 C9 1.399(4)
C9 C10 1.382(4)
C9 H9 0.95
C10 C11 1.380(4)
C10 H10 0.95
C11 C12 1.383(4)
C11 H11 0.95
C12 C13 1.384(4)
C12 H12 0.95
C13 H13 0.95
C14 C19 1.374(4)
C14 C15 1.376(5)
C15 C16 1.398(5)
C15 H15 0.95
C16 C17 1.354(6)
C16 H16 0.95
C17 C18 1.380(5)
C17 H17 0.95
C18 C19 1.382(4)
C18 H18 0.95
C19 H19 0.95
C20 C22 1.513(5)
C20 C21 1.514(5)
C20 C23 1.518(5)
C21 H21A 0.98
C21 H21B 0.98
C21 H21C 0.98
C22 H22A 0.98
C22 H22B 0.98
C22 H22C 0.98
C23 H23A 0.98
C23 H23B 0.98
C23 H23C 0.98
C24 C25 1.524(4)
C24 C31 1.530(4)
C24 H24 1
C25 C26 1.386(4)
C25 C30 1.402(4)
C26 C27 1.387(4)
C26 H26 0.95
C27 C28 1.383(4)
C27 H27 0.95
C28 C29 1.386(4)
C28 H28 0.95
C29 C30 1.394(4)
C29 H29 0.95
C30 H30 0.95
C31 C36 1.381(4)
C31 C32 1.391(4)
C32 C33 1.390(4)
C32 H32 0.95
C33 C34 1.383(5)
C33 H33 0.95
C34 C35 1.378(5)
C34 H34 0.95
C35 C36 1.393(4)
C35 H35 0.95
C36 H36 0.95
C37 H37A 0.98
C37 H37B 0.98
C37 H37C 0.98
C38 H38A 0.98
C38 H38B 0.98
C38 H38C 0.98
C39 H39A 0.98
C39 H39B 0.98
C39 H39C 0.98
C40 H40A 0.98
C40 H40B 0.98
C40 H40C 0.98
C41 C42 1.419(4)
C41 C46 1.423(4)
C42 C43 1.391(4)
C42 C47 1.531(4)
C43 C44 1.385(4)
C43 H43 0.95
C44 C45 1.389(4)
C44 C60 1.536(4)
C45 C46 1.391(4)
C45 H45 0.95
C46 C64 1.524(4)
C47 C48 1.520(4)
C47 C54 1.529(4)
C47 H47 1
C48 C53 1.382(4)
C48 C49 1.390(4)
C49 C50 1.380(4)
C49 H49 0.95
C50 C51 1.377(5)
C50 H50 0.95
C51 C52 1.377(5)
C51 H51 0.95
C52 C53 1.388(4)
C52 H52 0.95
C53 H53 0.95
C54 C55 1.389(4)
C54 C59 1.390(4)
C55 C56 1.395(4)
C55 H55 0.95
C56 C57 1.384(4)
C56 H56 0.95
C57 C58 1.379(4)
C57 H57 0.95
C58 C59 1.385(4)
C58 H58 0.95
C59 H59 0.95
C60 C62 1.528(4)
C60 C63 1.530(4)
C60 C61 1.533(4)
C61 H61A 0.98
C61 H61B 0.98
C61 H61C 0.98
C62 H62A 0.98
C62 H62B 0.98
C62 H62C 0.98
C63 H63A 0.98
C63 H63B 0.98
C63 H63C 0.98
C64 C71 1.526(4)
C64 C65 1.531(4)
C64 H64 1
C65 C70 1.391(4)
C65 C66 1.400(4)
C66 C67 1.382(4)
C66 H66 0.95
C67 C68 1.385(4)
C67 H67 0.95
C68 C69 1.382(4)
C68 H68 0.95
C69 C70 1.382(4)
C69 H69 0.95
C70 H70 0.95
C71 C72 1.391(4)
C71 C76 1.392(4)
C72 C73 1.388(4)
C72 H72 0.95
C73 C74 1.378(4)
C73 H73 0.95
C74 C75 1.385(4)
C74 H74 0.95
C75 C76 1.388(4)
C75 H75 0.95
C76 H76 0.95
C77 C78 1.389(7)
C77 H77A 0.99
C77 H77B 0.99
C78 H78A 0.98
C78 H78B 0.98
C78 H78C 0.98
C79 C80 1.442(7)
C79 H79A 0.99
C79 H79B 0.99
C80 H80A 0.98
C80 H80B 0.98
C80 H80C 0.98
O3 C83 1.321(19)
O3 C81 1.407(17)
C81 C82 1.543(19)
C81 H81A 0.99
C81 H81B 0.99
C82 H82A 0.98
C82 H82B 0.98
C82 H82C 0.98
C83 C84 1.65(2)
C83 H83A 0.99
C83 H83B 0.99
C84 H84A 0.98
C84 H84B 0.98
C84 H84C 0.98
O3A C81A 1.374(11)
O3A C83A 1.417(12)
C81A C82A 1.598(12)
C81A H81C 0.99
C81A H81D 0.99
C82A H82D 0.98
C82A H82E 0.98
C82A H82F 0.98
C83A C84A 1.567(14)
C83A H83C 0.99
C83A H83D 0.99
C84A H84D 0.98
C84A H84E 0.98
C84A H84F 0.98
